data_7219699
loop_
_publ_author_name
'Zhang, Lina'
'Zhang, Chao'
'Zhang, Bin'
'Du, Chenxia'
'Hou, Hongwei'

_publ_section_title
;
 Two series of pH-dependent lanthanide complexes showing solvent-induced
 single crystal to single crystal transformation, sorption and
 luminescence properties
;
_journal_issue 14
_journal_name_full CrystEngComm
_journal_page_first 2837
_journal_paper_doi 10.1039/C5CE00263J
_journal_volume 17
_journal_year 2015
_chemical_absolute_configuration ad
_chemical_formula_moiety 'C75 H60 Er2 N2 O22, 3(C3 H7 N O), O'
_chemical_formula_sum 'C84 H83 Er2 N5 O26'
_chemical_formula_weight 1913.06
_chemical_name_systematic
;
 ? 
;
_space_group_crystal_system orthorhombic
_space_group_IT_number 33
_space_group_name_Hall 'P 2c -2n'
_space_group_name_H-M_alt 'P n a 21'
_symmetry_space_group_name_Hall 'P 2c -2n'
_symmetry_space_group_name_H-M 'P n a 21'
_atom_sites_solution_hydrogens geom
_atom_sites_solution_primary direct
_atom_sites_solution_secondary difmap
_audit_creation_date 2015-01-12
_audit_creation_method
;
  Olex2 1.2
  (compiled 2012.05.09 svn.r2324, GUI svn.r4230)
;
_audit_update_record
;
2015-01-16 deposited with the CCDC.
2015-03-02 downloaded from the CCDC.
;
_cell_angle_alpha 90.00
_cell_angle_beta 90.00
_cell_angle_gamma 90.00
_cell_formula_units_Z 4
_cell_length_a 19.0983(3)
_cell_length_b 14.4221(3)
_cell_length_c 30.5560(10)
_cell_measurement_reflns_used 7239
_cell_measurement_temperature 291(2)
_cell_measurement_theta_max 29.1242
_cell_measurement_theta_min 2.8791
_cell_volume 8416.3(4)
_computing_cell_refinement
;
CrysAlisPro, Agilent Technologies,
Version 1.171.36.21 (release 14-08-2012 CrysAlis171 .NET)
(compiled Sep 14 2012,17:21:16)
;
_computing_data_collection
;
CrysAlisPro, Agilent Technologies,
Version 1.171.36.21 (release 14-08-2012 CrysAlis171 .NET)
(compiled Sep 14 2012,17:21:16)
;
_computing_data_reduction
;
CrysAlisPro, Agilent Technologies,
Version 1.171.36.21 (release 14-08-2012 CrysAlis171 .NET)
(compiled Sep 14 2012,17:21:16)
;
_computing_molecular_graphics
;
O. V. Dolomanov, L. J. Bourhis, R. J. Gildea, J. A. K. Howard and H. Puschmann,
OLEX2: a complete structure solution, refinement and analysis program.
J. Appl. Cryst. (2009). 42, 339-341.
;
_computing_publication_material
;
O. V. Dolomanov, L. J. Bourhis, R. J. Gildea, J. A. K. Howard and H. Puschmann,
OLEX2: a complete structure solution, refinement and analysis program.
J. Appl. Cryst. (2009). 42, 339-341.
;
_computing_structure_refinement
;
XL, G.M. Sheldrick, Acta Cryst.
(2008). A64, 112-122
;
_computing_structure_solution
;
XS, G.M. Sheldrick, Acta Cryst.
(2008). A64, 112-122
;
_diffrn_ambient_temperature 291.15
_diffrn_detector_area_resol_mean 16.2312
_diffrn_measured_fraction_theta_full 0.984
_diffrn_measured_fraction_theta_max 0.984
_diffrn_measurement_details
;
  1 omega   36.00   61.00   1.0000  175.4600
omega____ theta____ kappa____ phi______ frames
    -       19.6323  178.0000   90.0000 25

  2 omega   40.00   82.00   1.0000  175.4600
omega____ theta____ kappa____ phi______ frames
    -       19.6323 -133.0000  105.0000 42

  3 omega  -17.00   86.00   1.0000  175.4600
omega____ theta____ kappa____ phi______ frames
    -       19.6323   19.0000 -120.0000 103
;
_diffrn_measurement_device_type 'Xcalibur, Eos, Gemini'
_diffrn_measurement_method '\w scans'
_diffrn_orient_matrix_UB_11 0.0084297000
_diffrn_orient_matrix_UB_12 0.0299312000
_diffrn_orient_matrix_UB_13 -0.0176533000
_diffrn_orient_matrix_UB_21 -0.0107085000
_diffrn_orient_matrix_UB_22 -0.0346320000
_diffrn_orient_matrix_UB_23 -0.0150518000
_diffrn_orient_matrix_UB_31 -0.0345576000
_diffrn_orient_matrix_UB_32 0.0180216000
_diffrn_orient_matrix_UB_33 0.0003661000
_diffrn_radiation_monochromator graphite
_diffrn_radiation_type 'Mo K\a'
_diffrn_radiation_wavelength 0.7107
_diffrn_reflns_av_R_equivalents 0.0462
_diffrn_reflns_av_unetI/netI 0.0610
_diffrn_reflns_limit_h_max 22
_diffrn_reflns_limit_h_min -24
_diffrn_reflns_limit_k_max 18
_diffrn_reflns_limit_k_min -11
_diffrn_reflns_limit_l_max 15
_diffrn_reflns_limit_l_min -38
_diffrn_reflns_number 27069
_diffrn_reflns_theta_full 27.10
_diffrn_reflns_theta_max 27.10
_diffrn_reflns_theta_min 2.88
_diffrn_source 'Enhance (Mo) X-ray Source'
_exptl_absorpt_coefficient_mu 2.061
_exptl_absorpt_correction_T_max 0.82100
_exptl_absorpt_correction_T_min 0.68238
_exptl_absorpt_correction_type multi-scan
_exptl_absorpt_process_details
;
CrysAlisPro, Agilent Technologies,
Version 1.171.36.21 (release 14-08-2012 CrysAlis171 .NET)
(compiled Sep 14 2012,17:21:16)
Empirical absorption correction using spherical harmonics,
 implemented in SCALE3 ABSPACK scaling algorithm.
;
_exptl_crystal_colour 'PALE YELLOW'
_exptl_crystal_density_diffrn 1.508
_exptl_crystal_density_method 'not measured'
_exptl_crystal_description PRISMATIC
_exptl_crystal_F_000 3856
_exptl_crystal_size_max 0.20
_exptl_crystal_size_mid 0.15
_exptl_crystal_size_min 0.10
_refine_diff_density_max 0.962
_refine_diff_density_min -0.886
_refine_diff_density_rms 0.117
_refine_ls_abs_structure_details 'Flack H D (1983), Acta Cryst. A39, 876-881'
_refine_ls_abs_structure_Flack -0.016(10)
_refine_ls_extinction_method none
_refine_ls_goodness_of_fit_ref 1.045
_refine_ls_hydrogen_treatment noref
_refine_ls_matrix_type full
_refine_ls_number_parameters 996
_refine_ls_number_reflns 11460
_refine_ls_number_restraints 88
_refine_ls_restrained_S_all 1.054
_refine_ls_R_factor_all 0.0612
_refine_ls_R_factor_gt 0.0423
_refine_ls_shift/su_max 0.018
_refine_ls_shift/su_mean 0.003
_refine_ls_structure_factor_coef Fsqd
_refine_ls_weighting_details 'calc w=1/[\s^2^(Fo^2^)+(0.0509P)^2^+2.3737P] where P=(Fo^2^+2Fc^2^)/3'
_refine_ls_weighting_scheme calc
_refine_ls_wR_factor_gt 0.0930
_refine_ls_wR_factor_ref 0.1022
_reflns_number_gt 9403
_reflns_number_total 11460
_reflns_threshold_expression >2sigma(I)
_cod_data_source_file c5ce00263j2.cif
_cod_data_source_block Er-pna21
_cod_depositor_comments 'Adding full bibliography for 7219688--7219700.cif.'
_cod_database_code 7219699
_chemical_oxdiff_formula C40H40O6N4Er1
_reflns_odcompleteness_completeness 99.69
_reflns_odcompleteness_iscentric 1
_reflns_odcompleteness_theta 26.32

loop_
_space_group_symop_id
_space_group_symop_operation_xyz
1 'x, y, z'
2 '-x, -y, z+1/2'
3 '-x+1/2, y+1/2, z+1/2'
4 'x+1/2, -y+1/2, z'

loop_
_atom_site_label
_atom_site_type_symbol
_atom_site_fract_x
_atom_site_fract_y
_atom_site_fract_z
_atom_site_U_iso_or_equiv
_atom_site_adp_type
_atom_site_occupancy
_atom_site_symmetry_multiplicity
_atom_site_calc_flag
_atom_site_refinement_flags
_atom_site_disorder_assembly
_atom_site_disorder_group
Er1 Er 0.141263(11) 0.462202(15) 0.747513(9) 0.02415(5) Uani 1 1 d . . .
Er2 Er 0.187847(12) 0.524188(15) 0.623267(10) 0.02567(6) Uani 1 1 d . . .
O1 O 0.1111(3) 0.5707(4) 0.51329(19) 0.0797(19) Uani 1 1 d U . .
O2 O 0.1610(3) 0.4670(3) 0.55599(16) 0.0447(13) Uani 1 1 d . . .
O3 O 0.2074(2) 0.3145(3) 0.52424(15) 0.0454(13) Uani 1 1 d . . .
H3 H 0.2162 0.3602 0.5392 0.068 Uiso 1 1 calc R . .
O4 O 0.08212(19) 0.5531(3) 0.80315(15) 0.0357(12) Uani 1 1 d . . .
O5 O 0.1906(2) 0.5082(3) 0.81640(16) 0.0359(12) Uani 1 1 d . . .
O6 O 0.2522(2) 0.5615(3) 0.88661(17) 0.0498(14) Uani 1 1 d . . .
H6 H 0.2417 0.5270 0.8663 0.075 Uiso 1 1 calc R . .
O7 O 0.1659(2) 0.3689(2) 0.63210(14) 0.0330(11) Uani 1 1 d . . .
O8 O 0.12024(19) 0.3404(3) 0.69900(14) 0.0304(11) Uani 1 1 d . . .
O9 O 0.0904(2) 0.1690(3) 0.71935(14) 0.0379(12) Uani 1 1 d . . .
H9 H 0.0975 0.2244 0.7236 0.057 Uiso 1 1 calc R . .
O10 O 0.23660(18) 0.4702(3) 0.70156(15) 0.0292(11) Uani 1 1 d . . .
O11 O 0.3027(2) 0.4790(3) 0.64316(15) 0.0358(12) Uani 1 1 d . . .
O12 O 0.4361(2) 0.4931(3) 0.64921(15) 0.0429(13) Uani 1 1 d . . .
H12 H 0.3974 0.4893 0.6377 0.064 Uiso 1 1 calc R . .
O13 O 0.1678(2) 0.6167(3) 0.73385(14) 0.0356(12) Uani 1 1 d . . .
O14 O 0.2085(2) 0.6503(3) 0.66744(15) 0.0337(11) Uani 1 1 d . . .
O15 O 0.2391(2) 0.8222(3) 0.64908(15) 0.0382(12) Uani 1 1 d . . .
H15 H 0.2506 0.7681 0.6453 0.057 Uiso 1 1 calc R . .
O16 O 0.08852(19) 0.5211(3) 0.66244(17) 0.0391(13) Uani 1 1 d . . .
O17 O 0.02714(19) 0.4983(3) 0.72169(15) 0.0344(12) Uani 1 1 d . . .
O18 O -0.10849(19) 0.5059(3) 0.71860(15) 0.0371(12) Uani 1 1 d . . .
H18 H -0.0696 0.5005 0.7297 0.056 Uiso 1 1 calc R . .
O19 O 0.2166(2) 0.3410(3) 0.77101(15) 0.0375(12) Uani 1 1 d . . .
H19A H 0.2289 0.3001 0.7489 0.056 Uiso 1 1 d R . .
H19B H 0.2582 0.3629 0.7820 0.056 Uiso 1 1 d R . .
O20 O 0.1262(2) 0.6468(3) 0.59038(16) 0.0466(13) Uani 1 1 d . . .
H20A H 0.0912 0.6678 0.6074 0.070 Uiso 1 1 d R . .
H20B H 0.1067 0.6288 0.5651 0.070 Uiso 1 1 d R . .
O21 O 0.0694(2) 0.3580(3) 0.78526(16) 0.0471(14) Uani 1 1 d DU . .
O22 O 0.2683(2) 0.5941(4) 0.5781(2) 0.0684(17) Uani 1 1 d . . .
O23 O 0.5141(3) 0.7647(5) 0.6270(3) 0.111(2) Uiso 1 1 d . . .
O24 O 0.3023(3) 0.2479(5) 0.7144(3) 0.102(2) Uiso 1 1 d . . .
O25 O 0.7576(5) 0.7133(7) 0.3552(3) 0.156(4) Uiso 1 1 d . . .
N1 N 0.3534(4) 0.6788(5) 0.5482(3) 0.092(2) Uani 1 1 d U . .
N2 N -0.0368(4) 0.3058(6) 0.80493(16) 0.112(2) Uani 1 1 d DU . .
N3 N 0.4730(3) 0.7529(5) 0.69402(18) 0.076(2) Uiso 1 1 d D . .
N4 N 0.3629(3) 0.2461(5) 0.65237(19) 0.0672(19) Uiso 1 1 d D . .
N5 N 0.7158(5) 0.7222(5) 0.4274(3) 0.137(4) Uiso 1 1 d D . .
C1 C 0.1377(4) 0.4952(5) 0.5191(3) 0.048(2) Uani 1 1 d . . .
C2 C 0.1476(3) 0.4294(5) 0.4810(2) 0.0414(18) Uani 1 1 d . . .
C3 C 0.1209(4) 0.4555(5) 0.4413(2) 0.0429(19) Uani 1 1 d . . .
H3A H 0.0990 0.5128 0.4387 0.051 Uiso 1 1 calc R . .
C4 C 0.1259(3) 0.3971(5) 0.4040(2) 0.0422(19) Uani 1 1 d . . .
C5 C 0.0971(4) 0.4226(6) 0.3631(3) 0.064(2) Uani 1 1 d U . .
H5 H 0.0749 0.4797 0.3604 0.077 Uiso 1 1 calc R . .
C6 C 0.1010(4) 0.3670(6) 0.3282(3) 0.062(2) Uani 1 1 d U . .
H6A H 0.0834 0.3859 0.3012 0.075 Uiso 1 1 calc R . .
C7 C 0.1317(3) 0.2807(6) 0.3329(3) 0.061(2) Uani 1 1 d . . .
H7 H 0.1329 0.2412 0.3088 0.073 Uiso 1 1 calc R . .
C8 C 0.1601(3) 0.2514(5) 0.3710(2) 0.048(2) Uani 1 1 d . . .
H8 H 0.1796 0.1924 0.3727 0.058 Uiso 1 1 calc R . .
C9 C 0.1603(3) 0.3102(5) 0.4087(2) 0.0349(17) Uani 1 1 d . . .
C10 C 0.1891(3) 0.2834(4) 0.4488(2) 0.0352(17) Uani 1 1 d . . .
C11 C 0.1813(3) 0.3420(5) 0.4852(2) 0.0368(17) Uani 1 1 d . . .
C12 C 0.2296(3) 0.1924(4) 0.4548(2) 0.047(2) Uani 1 1 d . . .
H12A H 0.2414 0.1859 0.4855 0.056 Uiso 1 1 calc R . .
H12B H 0.1988 0.1414 0.4472 0.056 Uiso 1 1 calc R . .
C13 C 0.2036(3) 0.6836(4) 0.9281(2) 0.0354(17) Uani 1 1 d U . .
C14 C 0.1439(3) 0.7386(4) 0.9378(2) 0.0361(17) Uani 1 1 d . . .
C15 C 0.1410(4) 0.7973(5) 0.9751(3) 0.055(2) Uani 1 1 d . . .
H15A H 0.1797 0.8019 0.9934 0.066 Uiso 1 1 calc R . .
C16 C 0.0807(4) 0.8480(5) 0.9843(3) 0.066(2) Uani 1 1 d . . .
H16 H 0.0794 0.8853 1.0091 0.079 Uiso 1 1 calc R . .
C17 C 0.0240(4) 0.8440(6) 0.9577(3) 0.067(3) Uani 1 1 d . . .
H17 H -0.0151 0.8802 0.9639 0.081 Uiso 1 1 calc R . .
C18 C 0.0238(4) 0.7870(5) 0.9220(3) 0.056(2) Uani 1 1 d . . .
H18A H -0.0159 0.7839 0.9044 0.067 Uiso 1 1 calc R . .
C19 C 0.0823(3) 0.7337(4) 0.9116(2) 0.0405(19) Uani 1 1 d . . .
C20 C 0.0818(3) 0.6745(5) 0.8738(2) 0.045(2) Uani 1 1 d . . .
H20 H 0.0438 0.6747 0.8549 0.055 Uiso 1 1 calc R . .
C21 C 0.1385(3) 0.6170(4) 0.8659(2) 0.0334(16) Uani 1 1 d . . .
C22 C 0.1990(3) 0.6211(4) 0.8942(2) 0.0334(16) Uani 1 1 d . . .
C23 C 0.1351(3) 0.5564(4) 0.8270(2) 0.0333(16) Uani 1 1 d . . .
C24 C 0.1355(3) 0.3171(4) 0.6602(2) 0.0248(14) Uani 1 1 d . . .
C25 C 0.1165(3) 0.2199(4) 0.6458(2) 0.0261(15) Uani 1 1 d . . .
C26 C 0.1184(3) 0.1972(4) 0.6021(2) 0.0289(16) Uani 1 1 d . . .
H26 H 0.1302 0.2429 0.5820 0.035 Uiso 1 1 calc R . .
C27 C 0.1034(3) 0.1100(4) 0.5872(2) 0.0315(16) Uani 1 1 d . . .
C28 C 0.1072(3) 0.0892(5) 0.5418(2) 0.0439(19) Uani 1 1 d . . .
H28 H 0.1172 0.1364 0.5220 0.053 Uiso 1 1 calc R . .
C29 C 0.0967(4) 0.0032(5) 0.5270(3) 0.053(2) Uani 1 1 d . . .
H29 H 0.0986 -0.0092 0.4971 0.063 Uiso 1 1 calc R . .
C30 C 0.0824(3) -0.0697(5) 0.5575(3) 0.051(2) Uani 1 1 d U . .
H30 H 0.0777 -0.1302 0.5476 0.061 Uiso 1 1 calc R . .
C31 C 0.0757(3) -0.0516(5) 0.6004(3) 0.047(2) Uani 1 1 d U . .
H31 H 0.0642 -0.0997 0.6193 0.057 Uiso 1 1 calc R . .
C32 C 0.0857(3) 0.0391(3) 0.6177(2) 0.0314(16) Uani 1 1 d . . .
C33 C 0.0797(3) 0.0620(4) 0.6619(2) 0.0271(15) Uani 1 1 d . . .
C34 C 0.0954(3) 0.1506(4) 0.6762(2) 0.0248(14) Uani 1 1 d . . .
C35 C 0.0593(3) -0.0100(4) 0.6969(2) 0.0359(18) Uani 1 1 d . . .
H35A H 0.0602 -0.0707 0.6832 0.043 Uiso 1 1 calc R . .
H35B H 0.0953 -0.0097 0.7193 0.043 Uiso 1 1 calc R . .
C36 C 0.4893(3) 0.4987(4) 0.7192(2) 0.0324(16) Uani 1 1 d U . .
C37 C 0.4811(3) 0.5058(4) 0.7651(2) 0.0311(16) Uani 1 1 d . . .
C38 C 0.5381(3) 0.5171(5) 0.7939(3) 0.050(2) Uani 1 1 d . . .
H38 H 0.5835 0.5198 0.7831 0.060 Uiso 1 1 calc R . .
C39 C 0.5264(4) 0.5240(7) 0.8380(3) 0.074(3) Uani 1 1 d . . .
H39 H 0.5647 0.5313 0.8564 0.089 Uiso 1 1 calc R . .
C40 C 0.4602(4) 0.5205(6) 0.8563(3) 0.060(3) Uani 1 1 d . . .
H40 H 0.4542 0.5265 0.8864 0.072 Uiso 1 1 calc R . .
C41 C 0.4050(4) 0.5084(6) 0.8299(3) 0.056(2) Uani 1 1 d . . .
H41 H 0.3604 0.5048 0.8420 0.067 Uiso 1 1 calc R . .
C42 C 0.4129(3) 0.5009(5) 0.7834(2) 0.0379(18) Uani 1 1 d . . .
C43 C 0.3541(3) 0.4899(4) 0.7557(2) 0.0329(18) Uani 1 1 d . . .
H43 H 0.3096 0.4875 0.7681 0.040 Uiso 1 1 calc R . .
C44 C 0.3605(3) 0.4827(4) 0.7123(2) 0.0276(15) Uani 1 1 d . . .
C45 C 0.4291(3) 0.4915(4) 0.6925(2) 0.0305(16) Uani 1 1 d . . .
C46 C 0.2980(3) 0.4752(4) 0.6849(2) 0.0310(16) Uani 1 1 d . . .
C47 C 0.1936(3) 0.6706(4) 0.7077(2) 0.0297(17) Uani 1 1 d . . .
C48 C 0.2119(3) 0.7677(4) 0.7230(2) 0.0280(15) Uani 1 1 d . . .
C49 C 0.2035(3) 0.7864(4) 0.7664(2) 0.0348(18) Uani 1 1 d . . .
H49 H 0.1887 0.7399 0.7854 0.042 Uiso 1 1 calc R . .
C50 C 0.2175(3) 0.8778(4) 0.7830(2) 0.0318(17) Uani 1 1 d . . .
C51 C 0.2078(3) 0.8966(5) 0.8270(2) 0.0395(18) Uani 1 1 d . . .
H51 H 0.1953 0.8490 0.8460 0.047 Uiso 1 1 calc R . .
C52 C 0.2164(4) 0.9849(6) 0.8427(3) 0.057(2) Uani 1 1 d . . .
H52 H 0.2105 0.9978 0.8723 0.068 Uiso 1 1 calc R . .
C53 C 0.2343(4) 1.0553(6) 0.8132(3) 0.062(3) Uani 1 1 d . . .
H53 H 0.2387 1.1156 0.8236 0.074 Uiso 1 1 calc R . .
C54 C 0.2452(4) 1.0392(5) 0.7713(3) 0.050(2) Uani 1 1 d . . .
H54 H 0.2580 1.0880 0.7531 0.060 Uiso 1 1 calc R . .
C55 C 0.2377(3) 0.9486(4) 0.7534(2) 0.0305(16) Uani 1 1 d . . .
C56 C 0.2475(2) 0.9282(4) 0.7074(2) 0.0295(17) Uani 1 1 d . . .
C57 C 0.2329(3) 0.8394(4) 0.6927(2) 0.0311(16) Uani 1 1 d . . .
C58 C 0.2665(3) 1.0005(4) 0.6739(2) 0.0328(17) Uani 1 1 d . . .
H58A H 0.2657 1.0603 0.6884 0.039 Uiso 1 1 calc R . .
H58B H 0.2297 1.0012 0.6521 0.039 Uiso 1 1 calc R . .
C59 C -0.1635(3) 0.5076(4) 0.6497(2) 0.0293(16) Uani 1 1 d U . .
C60 C -0.1579(3) 0.5049(5) 0.6042(2) 0.0374(18) Uani 1 1 d . . .
C61 C -0.2169(4) 0.5015(6) 0.5749(3) 0.055(2) Uani 1 1 d . . .
H61 H -0.2617 0.5071 0.5866 0.066 Uiso 1 1 calc R . .
C62 C -0.2101(4) 0.4907(6) 0.5317(3) 0.069(3) Uani 1 1 d U . .
H62 H -0.2503 0.4866 0.5146 0.082 Uiso 1 1 calc R . .
C63 C -0.1439(5) 0.4854(7) 0.5109(3) 0.074(3) Uani 1 1 d U . .
H63 H -0.1396 0.4772 0.4808 0.089 Uiso 1 1 calc R . .
C64 C -0.0856(4) 0.4933(6) 0.5382(3) 0.061(3) Uani 1 1 d . . .
H64 H -0.0413 0.4931 0.5256 0.074 Uiso 1 1 calc R . .
C65 C -0.0912(3) 0.5012(5) 0.5833(3) 0.042(2) Uani 1 1 d . . .
C66 C -0.0315(3) 0.5059(4) 0.6097(2) 0.0389(19) Uani 1 1 d . . .
H66 H 0.0123 0.5066 0.5965 0.047 Uiso 1 1 calc R . .
C67 C -0.0355(3) 0.5096(4) 0.6543(2) 0.0277(16) Uani 1 1 d . . .
C68 C -0.1019(3) 0.5083(4) 0.6740(2) 0.0265(16) Uani 1 1 d . . .
C69 C 0.0303(3) 0.5100(4) 0.6810(2) 0.0271(15) Uani 1 1 d . . .
C70 C 0.2942(4) 0.6661(6) 0.5689(3) 0.068(3) Uani 1 1 d . . .
H70 H 0.2699 0.7192 0.5772 0.082 Uiso 1 1 calc R . .
C71 C 0.3876(6) 0.7712(8) 0.5414(4) 0.125(3) Uani 1 1 d U . .
H71A H 0.3525 0.8188 0.5410 0.187 Uiso 1 1 calc R . .
H71B H 0.4124 0.7710 0.5141 0.187 Uiso 1 1 calc R . .
H71C H 0.4199 0.7829 0.5649 0.187 Uiso 1 1 calc R . .
C72 C 0.3905(7) 0.5988(11) 0.5336(5) 0.170(6) Uani 1 1 d U . .
H72A H 0.4317 0.5905 0.5511 0.254 Uiso 1 1 calc R . .
H72B H 0.4037 0.6068 0.5035 0.254 Uiso 1 1 calc R . .
H72C H 0.3610 0.5452 0.5363 0.254 Uiso 1 1 calc R . .
C73 C 0.0080(4) 0.3684(6) 0.7945(3) 0.062(2) Uani 1 1 d DU . .
H73 H -0.0086 0.4291 0.7940 0.075 Uiso 1 1 calc R . .
C74 C -0.0188(6) 0.2099(9) 0.8049(4) 0.143(3) Uani 1 1 d DU . .
H74A H -0.0099 0.1899 0.8343 0.215 Uiso 1 1 calc R . .
H74B H 0.0225 0.2006 0.7875 0.215 Uiso 1 1 calc R . .
H74C H -0.0568 0.1745 0.7928 0.215 Uiso 1 1 calc R . .
C75 C -0.1076(5) 0.3238(10) 0.8158(3) 0.149(5) Uani 1 1 d DU . .
H75A H -0.1369 0.2762 0.8036 0.223 Uiso 1 1 calc R . .
H75B H -0.1212 0.3829 0.8041 0.223 Uiso 1 1 calc R . .
H75C H -0.1128 0.3246 0.8471 0.223 Uiso 1 1 calc R . .
C76 C 0.5276(4) 0.7643(7) 0.6649(3) 0.097(3) Uiso 1 1 d D . .
H76 H 0.5734 0.7714 0.6746 0.116 Uiso 1 1 calc R . .
C77 C 0.5042(5) 0.7511(8) 0.7397(3) 0.117(4) Uiso 1 1 d D . .
H77A H 0.5542 0.7576 0.7378 0.175 Uiso 1 1 calc R . .
H77B H 0.4930 0.6933 0.7536 0.175 Uiso 1 1 calc R . .
H77C H 0.4853 0.8013 0.7566 0.175 Uiso 1 1 calc R . .
C78 C 0.3999(4) 0.7413(9) 0.7069(4) 0.128(4) Uiso 1 1 d D . .
H78A H 0.3710 0.7392 0.6813 0.193 Uiso 1 1 calc R . .
H78B H 0.3859 0.7924 0.7250 0.193 Uiso 1 1 calc R . .
H78C H 0.3948 0.6845 0.7230 0.193 Uiso 1 1 calc R . .
C79 C 0.3075(5) 0.2492(7) 0.6768(4) 0.090(3) Uiso 1 1 d . . .
H79 H 0.2654 0.2531 0.6617 0.108 Uiso 1 1 calc R . .
C80 C 0.3710(8) 0.2540(12) 0.6036(3) 0.193(7) Uiso 1 1 d D . .
H80A H 0.4190 0.2429 0.5958 0.290 Uiso 1 1 calc R . .
H80B H 0.3577 0.3152 0.5944 0.290 Uiso 1 1 calc R . .
H80C H 0.3416 0.2091 0.5895 0.290 Uiso 1 1 calc R . .
C81 C 0.4312(4) 0.2433(9) 0.6742(4) 0.133(5) Uiso 1 1 d D . .
H81A H 0.4561 0.2998 0.6683 0.199 Uiso 1 1 calc R . .
H81B H 0.4576 0.1916 0.6633 0.199 Uiso 1 1 calc R . .
H81C H 0.4245 0.2368 0.7052 0.199 Uiso 1 1 calc R . .
C82 C 0.7313(6) 0.6862(10) 0.3887(5) 0.128(5) Uiso 1 1 d . . .
H82 H 0.7187 0.6241 0.3869 0.153 Uiso 1 1 calc R . .
C83 C 0.7261(8) 0.8248(6) 0.4360(6) 0.205(8) Uiso 1 1 d D . .
H83A H 0.7036 0.8414 0.4629 0.307 Uiso 1 1 calc R . .
H83B H 0.7060 0.8599 0.4124 0.307 Uiso 1 1 calc R . .
H83C H 0.7753 0.8381 0.4380 0.307 Uiso 1 1 calc R . .
C84 C 0.6884(9) 0.6765(12) 0.4675(4) 0.260(11) Uiso 1 1 d D . .
H84A H 0.6389 0.6664 0.4644 0.390 Uiso 1 1 calc R . .
H84B H 0.6969 0.7155 0.4924 0.390 Uiso 1 1 calc R . .
H84C H 0.7115 0.6181 0.4716 0.390 Uiso 1 1 calc R . .
O26 O 0.4515(9) 0.7913(14) 0.4160(7) 0.183(6) Uiso 0.598(10) 1 d P A 1
O26A O 0.5245(13) 0.7289(19) 0.4496(10) 0.183(6) Uiso 0.402(10) 1 d P A 2

loop_
_atom_site_aniso_label
_atom_site_aniso_U_11
_atom_site_aniso_U_22
_atom_site_aniso_U_33
_atom_site_aniso_U_23
_atom_site_aniso_U_13
_atom_site_aniso_U_12
Er1 0.02039(9) 0.02779(10) 0.02427(12) -0.00573(14) -0.00031(13) -0.00197(10)
Er2 0.02420(10) 0.02690(10) 0.02591(13) -0.00304(14) 0.00124(13) -0.00252(10)
O1 0.136(4) 0.053(3) 0.050(4) -0.012(3) -0.027(4) 0.042(3)
O2 0.075(3) 0.036(2) 0.024(3) -0.001(2) -0.001(3) 0.013(2)
O3 0.068(3) 0.040(2) 0.028(3) -0.004(2) 0.007(2) 0.013(2)
O4 0.0257(19) 0.051(3) 0.030(3) -0.012(2) -0.0055(19) -0.0025(19)
O5 0.036(2) 0.040(2) 0.032(3) -0.016(2) -0.005(2) 0.009(2)
O6 0.043(2) 0.053(3) 0.053(3) -0.029(2) -0.018(2) 0.024(2)
O7 0.042(2) 0.0262(19) 0.031(3) -0.0079(19) 0.004(2) 0.0013(17)
O8 0.0315(19) 0.030(2) 0.030(2) -0.0067(19) -0.002(2) -0.0068(17)
O9 0.049(2) 0.039(2) 0.026(2) 0.000(2) 0.004(2) -0.011(2)
O10 0.0163(17) 0.040(2) 0.032(2) -0.005(2) -0.0002(18) 0.0002(16)
O11 0.0259(19) 0.049(3) 0.033(3) -0.004(2) 0.0029(19) -0.0032(19)
O12 0.026(2) 0.073(3) 0.030(3) 0.001(3) 0.000(2) 0.000(2)
O13 0.042(2) 0.0239(19) 0.041(3) -0.0078(19) 0.004(2) -0.0055(18)
O14 0.043(2) 0.0230(19) 0.036(3) -0.0014(19) 0.000(2) -0.0127(18)
O15 0.050(2) 0.030(2) 0.035(3) -0.004(2) 0.007(2) -0.008(2)
O16 0.0165(18) 0.042(2) 0.058(3) 0.003(2) 0.008(2) -0.0013(18)
O17 0.0243(19) 0.044(2) 0.035(3) -0.008(2) -0.004(2) 0.0077(19)
O18 0.0201(19) 0.059(3) 0.032(3) 0.001(2) 0.004(2) 0.006(2)
O19 0.040(2) 0.038(2) 0.035(3) -0.011(2) -0.008(2) 0.0104(19)
O20 0.065(3) 0.039(2) 0.036(3) -0.007(2) -0.006(2) 0.016(2)
O21 0.041(2) 0.052(3) 0.048(3) 0.006(3) 0.012(2) -0.005(2)
O22 0.055(3) 0.074(3) 0.076(4) 0.035(3) 0.016(3) -0.018(3)
N1 0.088(4) 0.081(4) 0.106(4) 0.022(4) 0.034(4) -0.020(3)
N2 0.101(4) 0.095(4) 0.141(5) -0.004(4) 0.064(4) -0.028(4)
C1 0.058(4) 0.054(4) 0.032(4) -0.012(4) -0.001(4) 0.001(4)
C2 0.043(3) 0.049(4) 0.032(4) -0.002(3) -0.004(3) -0.004(3)
C3 0.056(4) 0.047(4) 0.026(4) -0.001(3) -0.001(3) -0.001(3)
C4 0.045(3) 0.058(4) 0.023(4) 0.001(3) 0.002(3) -0.016(3)
C5 0.077(5) 0.072(5) 0.043(5) -0.002(4) 0.003(5) -0.005(5)
C6 0.071(5) 0.085(6) 0.031(4) -0.011(4) -0.015(4) 0.000(5)
C7 0.051(4) 0.100(6) 0.032(4) -0.025(4) -0.004(4) -0.001(4)
C8 0.039(3) 0.073(5) 0.033(4) -0.021(4) 0.004(3) -0.005(3)
C9 0.023(3) 0.052(4) 0.030(4) -0.001(3) 0.005(3) -0.009(3)
C10 0.042(3) 0.041(3) 0.022(3) -0.001(3) 0.009(3) -0.009(3)
C11 0.037(3) 0.053(4) 0.020(3) 0.009(3) 0.008(3) -0.003(3)
C12 0.065(4) 0.037(3) 0.037(4) -0.005(3) 0.020(4) -0.011(3)
C13 0.039(3) 0.037(3) 0.030(3) -0.001(3) -0.004(3) 0.005(3)
C14 0.037(3) 0.040(3) 0.032(4) -0.010(3) -0.005(3) 0.000(3)
C15 0.058(4) 0.063(4) 0.043(5) -0.028(4) -0.002(4) 0.006(4)
C16 0.051(4) 0.079(5) 0.067(6) -0.043(5) 0.007(4) 0.016(4)
C17 0.063(4) 0.072(5) 0.067(6) -0.034(5) -0.006(5) 0.026(4)
C18 0.050(4) 0.066(5) 0.050(5) -0.010(4) 0.010(4) 0.015(4)
C19 0.039(3) 0.036(3) 0.046(4) -0.006(3) 0.001(3) 0.004(3)
C20 0.032(3) 0.062(4) 0.042(4) -0.012(4) 0.003(3) 0.005(3)
C21 0.025(3) 0.045(3) 0.031(4) -0.015(3) 0.005(3) -0.001(3)
C22 0.036(3) 0.041(3) 0.023(3) -0.010(3) 0.000(3) 0.002(3)
C23 0.034(3) 0.036(3) 0.029(4) 0.003(3) 0.000(3) -0.005(3)
C24 0.022(3) 0.029(3) 0.023(3) -0.006(3) 0.000(3) -0.005(2)
C25 0.023(3) 0.024(3) 0.032(4) -0.006(3) 0.008(3) -0.005(2)
C26 0.028(3) 0.031(3) 0.027(3) 0.003(3) 0.005(3) -0.008(3)
C27 0.028(3) 0.035(3) 0.032(4) -0.004(3) -0.003(3) -0.003(3)
C28 0.043(3) 0.051(4) 0.038(4) -0.005(4) 0.002(3) 0.000(3)
C29 0.053(4) 0.060(4) 0.045(5) -0.023(4) 0.002(4) -0.001(4)
C30 0.049(4) 0.034(3) 0.071(5) -0.027(4) -0.004(4) -0.006(3)
C31 0.048(4) 0.042(4) 0.051(4) -0.013(4) 0.004(4) -0.016(3)
C32 0.022(2) 0.030(3) 0.042(4) -0.008(3) 0.007(3) -0.001(2)
C33 0.022(3) 0.024(3) 0.035(4) 0.007(3) 0.006(3) -0.002(2)
C34 0.017(2) 0.027(3) 0.030(3) 0.003(3) 0.011(3) 0.002(2)
C35 0.018(3) 0.043(3) 0.047(4) 0.018(3) 0.008(3) -0.001(3)
C36 0.025(3) 0.029(3) 0.043(4) -0.004(3) 0.006(3) 0.002(2)
C37 0.027(3) 0.034(3) 0.032(4) -0.006(3) -0.001(3) 0.003(3)
C38 0.030(3) 0.076(5) 0.042(5) -0.020(4) -0.006(3) -0.009(3)
C39 0.039(4) 0.117(8) 0.066(6) -0.031(6) -0.009(5) 0.002(4)
C40 0.042(4) 0.101(6) 0.036(5) -0.011(5) 0.004(4) -0.006(4)
C41 0.029(3) 0.088(6) 0.051(5) -0.018(5) 0.014(4) 0.001(4)
C42 0.035(3) 0.040(3) 0.038(4) -0.015(3) 0.001(3) 0.000(3)
C43 0.019(2) 0.038(3) 0.042(5) -0.003(3) 0.004(3) 0.002(2)
C44 0.020(3) 0.032(3) 0.030(3) -0.007(3) 0.010(3) -0.004(2)
C45 0.022(3) 0.026(3) 0.044(4) -0.005(3) 0.008(3) 0.001(2)
C46 0.022(3) 0.025(3) 0.046(4) -0.004(3) -0.001(3) 0.004(2)
C47 0.022(3) 0.023(3) 0.044(4) -0.002(3) 0.003(3) -0.004(2)
C48 0.029(3) 0.023(3) 0.032(4) 0.001(3) -0.009(3) -0.005(2)
C49 0.028(3) 0.034(3) 0.041(4) -0.008(3) -0.003(3) -0.002(3)
C50 0.021(3) 0.030(3) 0.045(4) -0.012(3) 0.000(3) 0.002(2)
C51 0.030(3) 0.049(4) 0.040(4) -0.017(3) 0.003(3) 0.001(3)
C52 0.043(4) 0.081(5) 0.046(5) -0.031(4) -0.002(4) 0.001(4)
C53 0.067(5) 0.051(4) 0.068(6) -0.028(4) 0.003(5) 0.002(4)
C54 0.050(4) 0.038(4) 0.061(5) -0.027(4) -0.001(4) 0.001(3)
C55 0.020(2) 0.029(3) 0.042(4) -0.008(3) -0.008(3) 0.000(2)
C56 0.010(2) 0.024(3) 0.054(4) -0.007(3) -0.006(3) 0.001(2)
C57 0.019(3) 0.031(3) 0.043(4) -0.008(3) -0.006(3) 0.000(2)
C58 0.022(3) 0.029(3) 0.047(5) -0.004(3) 0.004(3) -0.001(2)
C59 0.019(2) 0.026(3) 0.042(4) -0.003(3) -0.004(3) 0.001(2)
C60 0.031(3) 0.036(3) 0.046(4) -0.010(3) -0.011(3) -0.008(3)
C61 0.045(4) 0.060(5) 0.060(6) 0.010(5) -0.010(4) -0.008(4)
C62 0.044(4) 0.092(6) 0.070(7) 0.008(5) -0.024(4) -0.018(4)
C63 0.078(5) 0.109(7) 0.037(5) -0.015(5) -0.017(4) 0.005(5)
C64 0.053(4) 0.093(6) 0.039(5) -0.017(5) -0.007(4) -0.002(4)
C65 0.031(3) 0.052(4) 0.043(5) -0.009(4) -0.006(3) -0.001(3)
C66 0.031(3) 0.045(3) 0.040(5) -0.005(3) 0.006(3) -0.005(3)
C67 0.025(3) 0.026(3) 0.031(4) -0.005(3) -0.006(3) 0.004(2)
C68 0.021(3) 0.024(3) 0.034(4) 0.001(3) -0.001(3) -0.004(2)
C69 0.018(2) 0.021(3) 0.043(4) -0.008(3) -0.002(3) 0.005(2)
C70 0.086(6) 0.060(5) 0.059(6) 0.014(5) 0.005(5) 0.007(5)
C71 0.134(5) 0.110(5) 0.130(6) 0.024(5) 0.031(5) -0.036(5)
C72 0.153(9) 0.161(11) 0.195(12) 0.029(10) 0.048(9) 0.003(9)
C73 0.054(4) 0.059(5) 0.074(6) 0.016(5) 0.016(4) -0.016(4)
C74 0.144(6) 0.113(5) 0.173(7) -0.005(6) 0.069(6) -0.025(5)
C75 0.099(7) 0.182(11) 0.166(11) -0.021(9) 0.058(8) -0.032(8)

loop_
_atom_type_symbol
_atom_type_description
_atom_type_scat_dispersion_real
_atom_type_scat_dispersion_imag
_atom_type_scat_source
C C 0.0033 0.0016 'International Tables Vol C Tables 4.2.6.8 and 6.1.1.4'
H H 0.0000 0.0000 'International Tables Vol C Tables 4.2.6.8 and 6.1.1.4'
Er Er -0.2586 4.9576 'International Tables Vol C Tables 4.2.6.8 and 6.1.1.4'
N N 0.0061 0.0033 'International Tables Vol C Tables 4.2.6.8 and 6.1.1.4'
O O 0.0106 0.0060 'International Tables Vol C Tables 4.2.6.8 and 6.1.1.4'

loop_
_geom_angle_atom_site_label_1
_geom_angle_atom_site_label_2
_geom_angle_atom_site_label_3
_geom_angle
_geom_angle_site_symmetry_1
_geom_angle_site_symmetry_3
O4 Er1 C23 26.57(15) . .
O5 Er1 O4 54.43(13) . .
O5 Er1 C23 27.96(15) . .
O8 Er1 O4 140.52(13) . .
O8 Er1 O5 146.42(14) . .
O8 Er1 O17 78.23(14) . .
O8 Er1 O19 75.06(14) . .
O8 Er1 O21 74.26(16) . .
O8 Er1 C23 156.05(16) . .
O10 Er1 O4 140.24(14) . .
O10 Er1 O5 102.17(14) . .
O10 Er1 O8 77.67(14) . .
O10 Er1 O13 70.74(13) . .
O10 Er1 O17 120.80(15) . .
O10 Er1 O19 75.06(14) . .
O10 Er1 O21 142.84(15) . .
O10 Er1 C23 122.73(16) . .
O13 Er1 O4 73.09(14) . .
O13 Er1 O5 78.85(15) . .
O13 Er1 O8 130.21(15) . .
O13 Er1 O17 85.99(14) . .
O13 Er1 O19 128.93(14) . .
O13 Er1 O21 146.37(15) . .
O13 Er1 C23 72.41(17) . .
O17 Er1 O4 71.78(14) . .
O17 Er1 O5 126.21(14) . .
O17 Er1 C23 98.28(16) . .
O19 Er1 O4 117.89(15) . .
O19 Er1 O5 72.59(14) . .
O19 Er1 O17 144.82(15) . .
O19 Er1 C23 96.95(17) . .
O21 Er1 O4 74.23(15) . .
O21 Er1 O5 88.59(16) . .
O21 Er1 O17 76.48(15) . .
O21 Er1 O19 74.55(15) . .
O21 Er1 C23 81.87(17) . .
O2 Er2 O7 73.20(15) . .
O2 Er2 O10 141.20(13) . .
O2 Er2 O11 109.96(16) . .
O2 Er2 O14 148.94(15) . .
O2 Er2 O20 76.90(16) . .
O2 Er2 O22 76.54(19) . .
O2 Er2 C46 131.30(17) . .
O7 Er2 O10 71.06(13) . .
O7 Er2 O11 82.56(14) . .
O7 Er2 O14 137.26(15) . .
O7 Er2 O20 133.86(15) . .
O7 Er2 O22 128.40(17) . .
O7 Er2 C46 79.58(15) . .
O10 Er2 C46 26.06(15) . .
O11 Er2 O10 50.92(13) . .
O11 Er2 C46 25.49(16) . .
O14 Er2 O10 69.29(13) . .
O14 Er2 O11 84.73(14) . .
O14 Er2 O20 75.04(15) . .
O14 Er2 C46 71.84(15) . .
O16 Er2 O2 106.52(18) . .
O16 Er2 O7 76.30(14) . .
O16 Er2 O10 79.16(15) . .
O16 Er2 O11 129.86(16) . .
O16 Er2 O14 81.23(15) . .
O16 Er2 O20 79.59(16) . .
O16 Er2 O22 153.43(17) . .
O16 Er2 C46 105.14(18) . .
O20 Er2 O10 140.68(14) . .
O20 Er2 O11 141.37(15) . .
O20 Er2 C46 145.24(16) . .
O22 Er2 O10 115.51(16) . .
O22 Er2 O11 69.85(17) . .
O22 Er2 O14 83.74(18) . .
O22 Er2 O20 75.43(17) . .
O22 Er2 C46 90.67(18) . .
C1 O2 Er2 139.5(4) . .
C23 O4 Er1 93.0(4) . .
C23 O5 Er1 92.6(4) . .
C24 O7 Er2 137.1(4) . .
C24 O8 Er1 139.0(4) . .
Er1 O10 Er2 106.50(13) . .
C46 O10 Er1 165.9(4) . .
C46 O10 Er2 86.9(4) . .
C46 O11 Er2 101.7(3) . .
C47 O13 Er1 144.8(4) . .
C47 O14 Er2 134.4(4) . .
C69 O16 Er2 171.9(4) . .
C69 O17 Er1 108.4(3) . .
C73 O21 Er1 127.0(5) . .
C70 O22 Er2 143.8(6) . .
C70 N1 C71 124.6(9) . .
C70 N1 C72 117.9(9) . .
C72 N1 C71 117.4(9) . .
C73 N2 C74 121.4(8) . .
C73 N2 C75 124.4(10) . .
C75 N2 C74 114.1(9) . .
C76 N3 C77 107.3(6) . .
C76 N3 C78 155.5(8) . .
C78 N3 C77 97.2(7) . .
C79 N4 C80 130.8(9) . .
C79 N4 C81 117.8(8) . .
C81 N4 C80 111.2(8) . .
C82 N5 C83 120.5(11) . .
C82 N5 C84 129.8(11) . .
C84 N5 C83 109.7(11) . .
O1 C1 O2 124.0(7) . .
O1 C1 C2 120.2(7) . .
O2 C1 C2 115.8(6) . .
C3 C2 C1 117.5(6) . .
C3 C2 C11 119.6(7) . .
C11 C2 C1 122.8(6) . .
C2 C3 C4 121.5(6) . .
C3 C4 C9 118.2(6) . .
C5 C4 C3 122.0(7) . .
C5 C4 C9 119.8(7) . .
C6 C5 C4 121.9(8) . .
C5 C6 C7 118.7(8) . .
C8 C7 C6 122.8(8) . .
C7 C8 C9 120.6(7) . .
C4 C9 C8 116.1(6) . .
C10 C9 C4 120.9(6) . .
C10 C9 C8 122.9(6) . .
C9 C10 C11 119.1(6) . .
C9 C10 C12 122.6(6) . .
C11 C10 C12 118.2(6) . .
O3 C11 C2 120.5(6) . .
O3 C11 C10 118.9(6) . .
C10 C11 C2 120.5(6) . .
C13 C12 C10 115.5(5) 3_544 .
C14 C13 C12 120.9(6) . 3
C22 C13 C12 120.8(6) . 3
C22 C13 C14 118.2(6) . .
C13 C14 C19 121.1(6) . .
C15 C14 C13 122.2(6) . .
C15 C14 C19 116.6(6) . .
C16 C15 C14 120.5(7) . .
C17 C16 C15 121.1(8) . .
C16 C17 C18 120.5(7) . .
C17 C18 C19 120.8(7) . .
C14 C19 C20 119.1(6) . .
C18 C19 C14 120.5(6) . .
C18 C19 C20 120.5(6) . .
C21 C20 C19 119.5(6) . .
C20 C21 C22 119.7(6) . .
C20 C21 C23 117.4(6) . .
C22 C21 C23 122.8(5) . .
O6 C22 C13 119.9(5) . .
O6 C22 C21 118.2(5) . .
C13 C22 C21 121.9(6) . .
O4 C23 Er1 60.4(3) . .
O4 C23 O5 119.5(6) . .
O4 C23 C21 121.9(5) . .
O5 C23 Er1 59.4(3) . .
O5 C23 C21 118.5(5) . .
C21 C23 Er1 171.4(4) . .
O7 C24 C25 117.1(5) . .
O8 C24 O7 125.4(5) . .
O8 C24 C25 117.5(5) . .
C26 C25 C24 119.7(5) . .
C26 C25 C34 118.3(5) . .
C34 C25 C24 122.0(5) . .
C27 C26 C25 122.5(6) . .
C26 C27 C28 120.6(6) . .
C26 C27 C32 119.4(6) . .
C28 C27 C32 119.9(6) . .
C29 C28 C27 121.3(7) . .
C28 C29 C30 119.3(7) . .
C31 C30 C29 120.8(7) . .
C30 C31 C32 121.9(7) . .
C27 C32 C31 116.7(7) . .
C33 C32 C27 118.9(5) . .
C33 C32 C31 124.4(6) . .
C32 C33 C35 122.2(5) . .
C34 C33 C32 120.4(5) . .
C34 C33 C35 117.3(6) . .
O9 C34 C25 121.3(5) . .
O9 C34 C33 118.4(5) . .
C33 C34 C25 120.3(6) . .
C36 C35 C33 117.7(5) 4_455 .
C37 C36 C35 122.6(6) . 4
C45 C36 C35 117.7(6) . 4
C45 C36 C37 119.3(6) . .
C36 C37 C42 119.2(6) . .
C38 C37 C36 122.8(6) . .
C38 C37 C42 118.0(6) . .
C39 C38 C37 119.7(7) . .
C38 C39 C40 123.1(8) . .
C41 C40 C39 118.7(8) . .
C40 C41 C42 121.7(7) . .
C37 C42 C41 118.9(6) . .
C43 C42 C37 119.9(6) . .
C43 C42 C41 121.3(6) . .
C44 C43 C42 122.0(6) . .
C43 C44 C45 119.5(6) . .
C43 C44 C46 119.9(5) . .
C45 C44 C46 120.4(6) . .
O12 C45 C36 119.5(5) . .
O12 C45 C44 120.6(6) . .
C36 C45 C44 119.9(6) . .
O10 C46 Er2 67.0(3) . .
O10 C46 C44 121.6(6) . .
O11 C46 Er2 52.8(3) . .
O11 C46 O10 117.6(5) . .
O11 C46 C44 120.7(5) . .
C44 C46 Er2 160.5(4) . .
O13 C47 O14 124.5(5) . .
O13 C47 C48 118.7(6) . .
O14 C47 C48 116.8(5) . .
C49 C48 C47 117.1(6) . .
C49 C48 C57 120.9(6) . .
C57 C48 C47 121.8(6) . .
C48 C49 C50 120.2(6) . .
C51 C50 C49 119.7(6) . .
C51 C50 C55 121.0(6) . .
C55 C50 C49 119.1(6) . .
C52 C51 C50 120.4(7) . .
C51 C52 C53 118.5(8) . .
C54 C53 C52 122.4(7) . .
C53 C54 C55 121.2(7) . .
C50 C55 C54 116.4(7) . .
C50 C55 C56 120.5(5) . .
C54 C55 C56 123.1(6) . .
C55 C56 C58 123.4(5) . .
C57 C56 C55 118.5(6) . .
C57 C56 C58 117.9(6) . .
O15 C57 C48 121.4(5) . .
O15 C57 C56 117.9(6) . .
C56 C57 C48 120.7(6) . .
C56 C58 C59 119.1(5) . 4_565
C60 C59 C58 123.0(6) . 4_465
C68 C59 C58 118.8(6) . 4_465
C68 C59 C60 117.9(6) . .
C59 C60 C61 124.1(7) . .
C59 C60 C65 121.0(6) . .
C65 C60 C61 114.9(7) . .
C62 C61 C60 122.7(8) . .
C61 C62 C63 122.5(8) . .
C64 C63 C62 116.0(8) . .
C65 C64 C63 122.6(8) . .
C64 C65 C60 121.1(7) . .
C64 C65 C66 121.0(7) . .
C66 C65 C60 117.9(7) . .
C67 C66 C65 122.2(6) . .
C66 C67 C68 118.5(6) . .
C66 C67 C69 119.9(6) . .
C68 C67 C69 121.6(6) . .
O18 C68 C59 117.0(5) . .
O18 C68 C67 120.6(5) . .
C59 C68 C67 122.4(6) . .
O16 C69 C67 119.7(6) . .
O17 C69 O16 120.3(6) . .
O17 C69 C67 120.0(5) . .
O22 C70 N1 126.8(9) . .
O21 C73 N2 127.9(8) . .
O23 C76 N3 117.7(8) . .
O24 C79 N4 130.1(10) . .
O25 C82 N5 136.4(14) . .

loop_
_geom_bond_atom_site_label_1
_geom_bond_atom_site_label_2
_geom_bond_distance
_geom_bond_site_symmetry_2
Er1 O4 2.426(4) .
Er1 O5 2.400(5) .
Er1 O8 2.334(4) .
Er1 O10 2.302(4) .
Er1 O13 2.323(4) .
Er1 O17 2.375(4) .
Er1 O19 2.375(4) .
Er1 O21 2.339(4) .
Er1 C23 2.785(7) .
Er2 O2 2.274(5) .
Er2 O7 2.294(4) .
Er2 O10 2.683(4) .
Er2 O11 2.367(4) .
Er2 O14 2.299(4) .
Er2 O16 2.244(4) .
Er2 O20 2.351(4) .
Er2 O22 2.298(5) .
Er2 C46 2.910(6) .
O1 C1 1.215(9) .
O2 C1 1.279(9) .
O3 C11 1.351(8) .
O4 C23 1.247(7) .
O5 C23 1.307(7) .
O6 C22 1.351(7) .
O7 C24 1.277(7) .
O8 C24 1.266(7) .
O9 C34 1.348(7) .
O10 C46 1.280(7) .
O11 C46 1.279(8) .
O12 C45 1.328(8) .
O13 C47 1.219(7) .
O14 C47 1.297(8) .
O15 C57 1.361(8) .
O16 C69 1.260(7) .
O17 C69 1.255(8) .
O18 C68 1.370(8) .
O21 C73 1.217(8) .
O22 C70 1.185(9) .
O23 C76 1.186(12) .
O24 C79 1.153(13) .
O25 C82 1.204(16) .
N1 C70 1.308(11) .
N1 C71 1.498(13) .
N1 C72 1.426(16) .
N2 C73 1.283(10) .
N2 C74 1.426(14) .
N2 C75 1.417(12) .
N3 C76 1.381(8) .
N3 C77 1.518(8) .
N3 C78 1.460(7) .
N4 C79 1.294(11) .
N4 C80 1.503(8) .
N4 C81 1.466(8) .
N5 C82 1.326(15) .
N5 C83 1.515(8) .
N5 C84 1.487(9) .
C1 C2 1.514(10) .
C2 C3 1.367(10) .
C2 C11 1.422(9) .
C3 C4 1.420(10) .
C4 C5 1.415(10) .
C4 C9 1.423(10) .
C5 C6 1.336(11) .
C6 C7 1.383(11) .
C7 C8 1.352(10) .
C8 C9 1.431(9) .
C9 C10 1.397(9) .
C10 C11 1.405(9) .
C10 C12 1.534(9) .
C12 C13 1.521(9) 3_544
C13 C12 1.521(9) 3
C13 C14 1.420(8) .
C13 C22 1.375(9) .
C14 C15 1.419(9) .
C14 C19 1.426(9) .
C15 C16 1.394(10) .
C16 C17 1.355(11) .
C17 C18 1.367(11) .
C18 C19 1.393(9) .
C19 C20 1.435(9) .
C20 C21 1.385(8) .
C21 C22 1.444(8) .
C21 C23 1.478(9) .
C24 C25 1.514(8) .
C25 C26 1.375(8) .
C25 C34 1.422(8) .
C26 C27 1.369(8) .
C27 C28 1.421(9) .
C27 C32 1.424(9) .
C28 C29 1.335(10) .
C29 C30 1.432(11) .
C30 C31 1.341(11) .
C31 C32 1.424(8) .
C32 C33 1.397(10) .
C33 C34 1.383(8) .
C33 C35 1.539(9) .
C35 C36 1.511(8) 4_455
C36 C35 1.511(8) 4
C36 C37 1.415(9) .
C36 C45 1.415(9) .
C37 C38 1.409(9) .
C37 C42 1.420(9) .
C38 C39 1.367(12) .
C39 C40 1.383(11) .
C40 C41 1.340(10) .
C41 C42 1.431(11) .
C42 C43 1.416(9) .
C43 C44 1.336(10) .
C44 C45 1.448(8) .
C44 C46 1.463(8) .
C47 C48 1.516(8) .
C48 C49 1.364(9) .
C48 C57 1.444(9) .
C49 C50 1.438(9) .
C50 C51 1.383(9) .
C50 C55 1.417(9) .
C51 C52 1.372(10) .
C52 C53 1.399(12) .
C53 C54 1.319(12) .
C54 C55 1.423(8) .
C55 C56 1.448(10) .
C56 C57 1.386(8) .
C56 C58 1.506(9) .
C58 C59 1.532(8) 4_565
C59 C58 1.532(8) 4_465
C59 C60 1.397(10) .
C59 C68 1.389(8) .
C60 C61 1.439(10) .
C60 C65 1.426(9) .
C61 C62 1.336(13) .
C62 C63 1.417(12) .
C63 C64 1.396(11) .
C64 C65 1.387(11) .
C65 C66 1.399(9) .
C66 C67 1.365(10) .
C67 C68 1.405(8) .
C67 C69 1.498(8) .
